data_7110229
loop_
_publ_author_name
'Yabo Xie'
'Hui Yang'
'Zhiyong U. Wang'
'Yangyang Liu'
'Hong-Cai Zhou'
'Jian-Rong Li'

_publ_section_title
;
 Unusual preservation of polyhedral molecular building units in a
 metal-organic framework with evident desymmetrization in ligand design
;
_journal_name_full Chem.Commun.
_journal_page_first 563
_journal_paper_doi 10.1039/c3cc48089e
_journal_volume 50
_journal_year 2014
_chemical_formula_moiety 'C159 H255 Cu6 N3 O63 S36'
_chemical_formula_sum 'C159 H255 Cu6 N3 O63 S36'
_chemical_formula_weight 4752.43
_chemical_name_systematic ?
_space_group_IT_number 128
_symmetry_cell_setting tetragonal
_symmetry_space_group_name_Hall '-P 4 2n'
_symmetry_space_group_name_H-M 'P 4/m n c'
_atom_sites_solution_hydrogens geom
_atom_sites_solution_primary direct
_atom_sites_solution_secondary difmap
_audit_creation_method SHELXL-97
_cell_angle_alpha 90.00
_cell_angle_beta 90.00
_cell_angle_gamma 90.00
_cell_formula_units_Z 8
_cell_length_a 30.988(6)
_cell_length_b 30.988(6)
_cell_length_c 45.964(8)
_cell_measurement_reflns_used 9914
_cell_measurement_temperature 110(2)
_cell_measurement_theta_max 20.412
_cell_measurement_theta_min 2.259
_cell_volume 44137(14)
_computing_cell_refinement 'Bruker  SAINT'
_computing_data_collection 'Bruker APEX-II'
_computing_data_reduction 'Bruker  SAINT'
_computing_molecular_graphics 'Bruker SHELXTL'
_computing_publication_material 'Bruker SHELXTL'
_computing_structure_refinement 'SHELXL-97 (Sheldrick, 2008)'
_computing_structure_solution 'SHELXS-97 (Sheldrick, 2008)'
_diffrn_ambient_temperature 110(2)
_diffrn_measured_fraction_theta_full 0.996
_diffrn_measured_fraction_theta_max 0.996
_diffrn_measurement_device_type 'BRUKER APEX-II CCD'
_diffrn_measurement_method 'phi and omega scans'
_diffrn_radiation_monochromator graphite
_diffrn_radiation_source 'fine-focus sealed tube'
_diffrn_radiation_type MoK\a
_diffrn_radiation_wavelength 0.71073
_diffrn_reflns_av_R_equivalents 0.1616
_diffrn_reflns_av_sigmaI/netI 0.0730
_diffrn_reflns_limit_h_max 36
_diffrn_reflns_limit_h_min -36
_diffrn_reflns_limit_k_max 36
_diffrn_reflns_limit_k_min -36
_diffrn_reflns_limit_l_max 54
_diffrn_reflns_limit_l_min -54
_diffrn_reflns_number 395795
_diffrn_reflns_theta_full 25.10
_diffrn_reflns_theta_max 25.10
_diffrn_reflns_theta_min 1.59
_exptl_absorpt_coefficient_mu 0.602
_exptl_absorpt_correction_T_max 0.8306
_exptl_absorpt_correction_T_min 0.7946
_exptl_absorpt_correction_type multi-scan
_exptl_absorpt_process_details SADABS
_exptl_crystal_colour 'Black green'
_exptl_crystal_density_diffrn 0.613
_exptl_crystal_density_method 'not measured'
_exptl_crystal_description block
_exptl_crystal_F_000 8160
_exptl_crystal_size_max 0.40
_exptl_crystal_size_mid 0.36
_exptl_crystal_size_min 0.32
_refine_diff_density_max 1.270
_refine_diff_density_min -0.290
_refine_diff_density_rms 0.059
_refine_ls_extinction_method none
_refine_ls_goodness_of_fit_ref 1.038
_refine_ls_hydrogen_treatment constr
_refine_ls_matrix_type full
_refine_ls_number_parameters 589
_refine_ls_number_reflns 19857
_refine_ls_number_restraints 0
_refine_ls_restrained_S_all 1.038
_refine_ls_R_factor_all 0.1032
_refine_ls_R_factor_gt 0.0553
_refine_ls_shift/su_max 0.003
_refine_ls_shift/su_mean 0.000
_refine_ls_structure_factor_coef Fsqd
_refine_ls_weighting_details 'calc w=1/[\s^2^(Fo^2^)+(0.0861P)^2^+0.0000P] where P=(Fo^2^+2Fc^2^)/3'
_refine_ls_weighting_scheme calc
_refine_ls_wR_factor_gt 0.1499
_refine_ls_wR_factor_ref 0.1670
_reflns_number_gt 12956
_reflns_number_total 19857
_reflns_threshold_expression I>2sigma(I)
_cod_data_source_file c3cc48089e.txt
_cod_data_source_block 1
_cod_database_code 7110229

loop_
_symmetry_equiv_pos_as_xyz
'x, y, z'
'-y, x, z'
'-x, -y, z'
'y, -x, z'
'x+1/2, -y+1/2, -z+1/2'
'-x+1/2, y+1/2, -z+1/2'
'y+1/2, x+1/2, -z+1/2'
'-y+1/2, -x+1/2, -z+1/2'
'-x, -y, -z'
'y, -x, -z'
'x, y, -z'
'-y, x, -z'
'-x-1/2, y-1/2, z-1/2'
'x-1/2, -y-1/2, z-1/2'
'-y-1/2, -x-1/2, z-1/2'
'y-1/2, x-1/2, z-1/2'

loop_
_atom_site_label
_atom_site_type_symbol
_atom_site_fract_x
_atom_site_fract_y
_atom_site_fract_z
_atom_site_U_iso_or_equiv
_atom_site_adp_type
_atom_site_occupancy
_atom_site_symmetry_multiplicity
_atom_site_calc_flag
_atom_site_refinement_flags
Cu1 Cu 0.103322(7) 0.145381(6) 0.127780(4) 0.03489(6) Uani 1 1 d .
Cu2 Cu 0.138940(6) 0.195991(6) 0.167788(4) 0.03279(6) Uani 1 1 d .
Cu3 Cu 0.330653(9) 0.059010(10) 0.0000 0.03777(9) Uani 1 2 d S
Cu4 Cu 0.246039(9) 0.043648(11) 0.0000 0.04084(9) Uani 1 2 d S
O1 O 0.15906(4) 0.14730(4) 0.10845(3) 0.0480(4) Uani 1 1 d .
O2 O 0.18719(4) 0.19421(4) 0.14058(2) 0.0419(3) Uani 1 1 d .
O3 O 0.24648(4) 0.08813(4) 0.03016(3) 0.0511(4) Uani 1 1 d .
O4 O 0.31779(4) 0.10223(4) 0.02948(3) 0.0550(4) Uani 1 1 d .
O5 O 0.40001(4) 0.37460(4) 0.34690(3) 0.0496(4) Uani 1 1 d .
O6 O 0.35778(4) 0.34041(4) 0.31462(3) 0.0471(4) Uani 1 1 d .
O7 O 0.55279(4) 0.34822(4) 0.34767(3) 0.0502(4) Uani 1 1 d .
O8 O 0.58455(3) 0.31181(4) 0.31090(3) 0.0431(4) Uani 1 1 d .
O9 O 0.08745(4) 0.19918(4) 0.10877(3) 0.0509(4) Uani 1 1 d .
O10 O 0.11060(4) 0.24148(4) 0.14523(3) 0.0467(4) Uani 1 1 d .
O11 O -0.00133(4) 0.25901(4) 0.03070(2) 0.0477(4) Uani 1 1 d .
O12 O -0.01482(4) 0.33080(4) 0.03066(3) 0.0538(4) Uani 1 1 d .
O13 O 0.35669(5) 0.23904(8) 0.19809(4) 0.1309(8) Uani 1 1 d .
O14 O 0.0000 0.5000 0.08480(5) 0.1514(14) Uani 1 2 d S
O15 O 0.07197(6) 0.10119(5) 0.09884(4) 0.1136(6) Uani 1 1 d .
O16 O 0.16744(5) 0.23868(5) 0.19833(3) 0.0708(5) Uani 1 1 d .
O17 O 0.39882(6) 0.06941(7) 0.0000 0.0797(8) Uani 1 2 d S
O18 O 0.17770(6) 0.03380(10) 0.0000 0.1334(13) Uani 1 2 d S
N1 N 0.45523(6) 0.27095(8) 0.14472(4) 0.0991(8) Uani 1 1 d .
H1 H 0.4771 0.2774 0.1333 0.119 Uiso 1 1 calc R
N2 N 0.0000 0.5000 0.17218(5) 0.1424(16) Uani 1 2 d S
H2 H 0.0000 0.5000 0.1913 0.171 Uiso 1 2 calc SR
C1 C 0.18907(6) 0.17057(6) 0.11836(4) 0.0421(5) Uani 1 1 d .
C2 C 0.23126(6) 0.16876(6) 0.10195(4) 0.0409(5) Uani 1 1 d .
C3 C 0.23515(6) 0.14224(6) 0.07797(4) 0.0434(5) Uani 1 1 d .
H3 H 0.2107 0.1268 0.0711 0.052 Uiso 1 1 calc R
C4 C 0.27403(6) 0.13799(6) 0.06395(4) 0.0458(6) Uani 1 1 d .
C5 C 0.31017(6) 0.16140(7) 0.07393(4) 0.0542(6) Uani 1 1 d .
H5 H 0.3372 0.1587 0.0643 0.065 Uiso 1 1 calc R
C6 C 0.30599(6) 0.18838(8) 0.09783(4) 0.0617(7) Uani 1 1 d .
C7 C 0.26689(6) 0.19185(7) 0.11150(4) 0.0530(6) Uani 1 1 d .
H7 H 0.2641 0.2104 0.1278 0.064 Uiso 1 1 calc R
C8 C 0.27952(6) 0.10653(6) 0.03938(3) 0.0429(5) Uani 1 1 d .
C9 C 0.34557(7) 0.21197(8) 0.10950(4) 0.0687(7) Uani 1 1 d .
C10 C 0.37835(7) 0.22532(8) 0.09182(5) 0.0832(8) Uani 1 1 d .
H10 H 0.3758 0.2213 0.0714 0.100 Uiso 1 1 calc R
C11 C 0.41565(8) 0.24487(10) 0.10299(5) 0.1099(11) Uani 1 1 d .
H11 H 0.4379 0.2539 0.0902 0.132 Uiso 1 1 calc R
C12 C 0.42014(8) 0.25105(9) 0.13289(5) 0.0887(9) Uani 1 1 d .
C13 C 0.38467(6) 0.23935(8) 0.15127(4) 0.0706(8) Uani 1 1 d .
C14 C 0.34872(7) 0.22019(8) 0.13929(4) 0.0703(8) Uani 1 1 d .
H14 H 0.3254 0.2124 0.1516 0.084 Uiso 1 1 calc R
C15 C 0.38593(7) 0.24822(9) 0.18195(5) 0.0851(9) Uani 1 1 d .
C16 C 0.42584(6) 0.26901(8) 0.19304(4) 0.0647(7) Uani 1 1 d .
C17 C 0.45786(7) 0.28108(9) 0.17290(5) 0.0794(8) Uani 1 1 d .
C18 C 0.49600(8) 0.29986(9) 0.18545(5) 0.0956(9) Uani 1 1 d .
H18 H 0.5200 0.3053 0.1731 0.115 Uiso 1 1 calc R
C19 C 0.49926(7) 0.30999(8) 0.21355(4) 0.0768(8) Uani 1 1 d .
H19 H 0.5243 0.3243 0.2205 0.092 Uiso 1 1 calc R
C20 C 0.46515(6) 0.29945(7) 0.23316(4) 0.0646(7) Uani 1 1 d .
C21 C 0.42978(6) 0.27885(8) 0.22226(4) 0.0665(7) Uani 1 1 d .
H21 H 0.4071 0.2710 0.2351 0.080 Uiso 1 1 calc R
C22 C 0.46804(6) 0.31264(7) 0.26377(4) 0.0527(6) Uani 1 1 d .
C23 C 0.50789(6) 0.31451(7) 0.27857(4) 0.0541(6) Uani 1 1 d .
H23 H 0.5335 0.3062 0.2687 0.065 Uiso 1 1 calc R
C24 C 0.51060(5) 0.32839(6) 0.30744(4) 0.0437(5) Uani 1 1 d .
C25 C 0.47314(5) 0.34091(6) 0.32182(4) 0.0429(5) Uani 1 1 d .
H25 H 0.4748 0.3512 0.3412 0.051 Uiso 1 1 calc R
C26 C 0.43360(6) 0.33845(6) 0.30811(4) 0.0430(5) Uani 1 1 d .
C27 C 0.43087(6) 0.32414(6) 0.27951(4) 0.0462(6) Uani 1 1 d .
H27 H 0.4034 0.3221 0.2704 0.055 Uiso 1 1 calc R
C28 C 0.55261(5) 0.32945(6) 0.32304(4) 0.0389(5) Uani 1 1 d .
C29 C 0.39399(5) 0.35175(5) 0.32484(4) 0.0395(5) Uani 1 1 d .
C30 C 0.09054(6) 0.23469(5) 0.12207(4) 0.0384(5) Uani 1 1 d .
C31 C 0.04866(5) 0.26760(6) 0.08120(4) 0.0424(5) Uani 1 1 d .
H31 H 0.0512 0.2409 0.0711 0.051 Uiso 1 1 calc R
C32 C 0.02596(7) 0.30146(6) 0.06899(4) 0.0478(6) Uani 1 1 d .
C33 C 0.02206(7) 0.34089(6) 0.08415(4) 0.0561(6) Uani 1 1 d .
H33 H 0.0068 0.3643 0.0756 0.067 Uiso 1 1 calc R
C34 C 0.04055(7) 0.34559(6) 0.11170(4) 0.0566(6) Uani 1 1 d .
C35 C 0.06445(6) 0.31141(6) 0.12308(4) 0.0500(6) Uani 1 1 d .
H35 H 0.0787 0.3147 0.1413 0.060 Uiso 1 1 calc R
C36 C 0.06769(6) 0.27293(6) 0.10825(4) 0.0441(5) Uani 1 1 d .
C37 C 0.00170(6) 0.29587(6) 0.04087(4) 0.0449(6) Uani 1 1 d .
C38 C 0.03329(8) 0.38621(6) 0.12796(4) 0.0687(7) Uani 1 1 d .
C39 C 0.02300(7) 0.42415(6) 0.11311(5) 0.0631(7) Uani 1 1 d .
H39 H 0.0232 0.4241 0.0924 0.076 Uiso 1 1 calc R
C40 C 0.01213(8) 0.46304(6) 0.12820(4) 0.0655(7) Uani 1 1 d .
C41 C 0.01079(11) 0.46353(8) 0.15828(5) 0.1037(11) Uani 1 1 d .
C42 C 0.02047(13) 0.42541(8) 0.17323(5) 0.1338(14) Uani 1 1 d .
H42 H 0.0193 0.4250 0.1939 0.161 Uiso 1 1 calc R
C43 C 0.03205(13) 0.38715(8) 0.15783(5) 0.1361(14) Uani 1 1 d .
H43 H 0.0391 0.3618 0.1684 0.163 Uiso 1 1 calc R
C44 C 0.0000 0.5000 0.11215(6) 0.0643(10) Uani 1 2 d S

loop_
_atom_site_aniso_label
_atom_site_aniso_U_11
_atom_site_aniso_U_22
_atom_site_aniso_U_33
_atom_site_aniso_U_23
_atom_site_aniso_U_13
_atom_site_aniso_U_12
Cu1 0.03472(11) 0.03563(11) 0.03431(11) -0.01179(9) -0.00884(9) 0.00411(9)
Cu2 0.03520(11) 0.03218(10) 0.03099(10) -0.00835(9) -0.00700(9) 0.00203(9)
Cu3 0.02334(14) 0.06207(19) 0.02791(15) 0.000 0.000 -0.01059(14)
Cu4 0.02358(14) 0.0628(2) 0.03609(16) 0.000 0.000 -0.00985(14)
O1 0.0406(7) 0.0585(8) 0.0448(7) -0.0180(6) 0.0063(6) 0.0044(6)
O2 0.0434(7) 0.0466(7) 0.0356(6) -0.0160(6) 0.0008(6) 0.0011(6)
O3 0.0404(7) 0.0713(8) 0.0416(7) -0.0110(7) 0.0056(6) -0.0085(7)
O4 0.0408(7) 0.0783(9) 0.0458(7) -0.0196(7) 0.0055(6) -0.0073(7)
O5 0.0278(6) 0.0665(8) 0.0544(7) -0.0186(7) -0.0059(6) 0.0037(6)
O6 0.0411(7) 0.0533(7) 0.0468(7) -0.0147(6) 0.0001(6) 0.0064(6)
O7 0.0313(6) 0.0640(8) 0.0552(8) -0.0240(7) -0.0019(6) 0.0068(6)
O8 0.0300(6) 0.0565(7) 0.0427(7) -0.0117(6) 0.0024(6) 0.0000(6)
O9 0.0685(8) 0.0463(7) 0.0381(7) -0.0059(6) -0.0143(6) 0.0212(6)
O10 0.0565(7) 0.0382(7) 0.0454(7) -0.0051(6) -0.0186(6) 0.0089(6)
O11 0.0672(8) 0.0380(7) 0.0378(7) 0.0013(6) -0.0120(6) 0.0182(6)
O12 0.0789(9) 0.0350(7) 0.0474(7) 0.0061(6) -0.0193(7) 0.0125(7)
O13 0.0806(11) 0.252(2) 0.0603(10) -0.0374(13) 0.0177(9) -0.0738(12)
O14 0.315(4) 0.0630(15) 0.0758(17) 0.000 0.000 0.063(2)
O15 0.1117(12) 0.1034(11) 0.1255(11) -0.0813(9) -0.0580(10) 0.0156(10)
O16 0.0766(10) 0.0612(8) 0.0745(9) -0.0296(8) -0.0025(8) -0.0017(8)
O17 0.0354(11) 0.1041(17) 0.0994(16) 0.000 0.000 -0.0160(11)
O18 0.0190(11) 0.150(2) 0.231(3) 0.000 0.000 -0.0192(13)
N1 0.0512(10) 0.195(2) 0.0516(11) -0.0349(13) 0.0165(9) -0.0443(12)
N2 0.333(5) 0.0574(16) 0.0362(15) 0.000 0.000 0.084(2)
C1 0.0372(10) 0.0462(10) 0.0430(10) -0.0078(9) -0.0086(8) 0.0110(9)
C2 0.0413(10) 0.0478(10) 0.0337(9) -0.0028(9) -0.0004(8) 0.0095(9)
C3 0.0462(10) 0.0487(11) 0.0354(10) 0.0044(9) 0.0013(9) -0.0010(9)
C4 0.0492(11) 0.0577(11) 0.0305(9) -0.0014(9) 0.0043(9) 0.0069(10)
C5 0.0362(10) 0.0877(15) 0.0388(11) -0.0051(11) 0.0035(9) 0.0004(10)
C6 0.0423(11) 0.1056(17) 0.0370(10) -0.0155(11) -0.0022(9) -0.0148(11)
C7 0.0475(11) 0.0753(14) 0.0362(10) -0.0062(10) -0.0014(9) 0.0061(11)
C8 0.0401(10) 0.0671(12) 0.0216(8) -0.0040(9) 0.0037(8) -0.0040(9)
C9 0.0580(13) 0.1048(17) 0.0433(11) -0.0225(12) 0.0045(10) -0.0113(13)
C10 0.0589(13) 0.149(2) 0.0420(12) -0.0282(13) 0.0130(11) -0.0441(14)
C11 0.0785(15) 0.210(3) 0.0416(12) -0.0371(16) 0.0245(12) -0.0657(17)
C12 0.0629(14) 0.140(2) 0.0635(14) -0.0362(14) 0.0121(12) -0.0414(14)
C13 0.0414(11) 0.1204(18) 0.0500(12) -0.0224(13) 0.0090(10) -0.0232(12)
C14 0.0572(13) 0.1078(18) 0.0460(12) -0.0196(13) 0.0050(11) -0.0108(13)
C15 0.0522(13) 0.149(2) 0.0536(13) -0.0280(15) 0.0134(11) -0.0298(14)
C16 0.0398(11) 0.1012(17) 0.0530(12) -0.0205(12) 0.0099(10) -0.0098(12)
C17 0.0518(12) 0.130(2) 0.0566(13) -0.0286(14) 0.0172(11) -0.0187(14)
C18 0.0649(14) 0.144(2) 0.0779(15) -0.0433(15) 0.0297(13) -0.0468(14)
C19 0.0502(12) 0.135(2) 0.0453(11) -0.0261(13) 0.0091(10) -0.0252(13)
C20 0.0470(11) 0.1001(16) 0.0467(11) -0.0275(11) 0.0082(10) -0.0089(12)
C21 0.0425(11) 0.1102(17) 0.0469(11) -0.0274(12) 0.0037(10) -0.0131(12)
C22 0.0441(11) 0.0717(13) 0.0423(11) -0.0076(10) -0.0016(9) -0.0099(10)
C23 0.0386(10) 0.0722(13) 0.0517(11) -0.0157(10) 0.0090(9) -0.0039(10)
C24 0.0299(9) 0.0504(11) 0.0508(11) -0.0108(9) -0.0005(9) -0.0024(8)
C25 0.0375(10) 0.0442(10) 0.0471(10) -0.0055(9) 0.0033(9) 0.0023(9)
C26 0.0337(9) 0.0508(11) 0.0446(10) -0.0069(9) 0.0002(8) 0.0016(9)
C27 0.0343(10) 0.0589(12) 0.0453(11) -0.0076(10) -0.0021(9) 0.0023(9)
C28 0.0263(9) 0.0392(10) 0.0512(11) -0.0043(9) 0.0000(8) -0.0011(8)
C29 0.0295(9) 0.0404(10) 0.0485(10) -0.0154(8) -0.0080(8) 0.0042(8)
C30 0.0411(10) 0.0346(9) 0.0395(10) -0.0054(8) -0.0044(8) 0.0126(8)
C31 0.0446(10) 0.0450(10) 0.0375(10) -0.0001(9) -0.0002(9) 0.0157(9)
C32 0.0707(13) 0.0383(10) 0.0343(10) 0.0035(8) -0.0067(10) 0.0092(10)
C33 0.0834(14) 0.0366(10) 0.0483(11) 0.0004(9) -0.0118(11) 0.0178(10)
C34 0.0776(14) 0.0432(11) 0.0489(12) 0.0061(10) -0.0127(11) 0.0117(10)
C35 0.0706(13) 0.0369(10) 0.0424(11) -0.0006(9) -0.0097(10) 0.0091(10)
C36 0.0491(11) 0.0449(10) 0.0383(10) -0.0017(9) -0.0016(9) 0.0094(9)
C37 0.0649(12) 0.0417(10) 0.0280(9) 0.0034(8) 0.0005(9) 0.0127(9)
C38 0.1178(18) 0.0360(11) 0.0522(12) -0.0021(10) -0.0151(13) 0.0281(12)
C39 0.0949(16) 0.0401(11) 0.0543(12) -0.0060(10) -0.0094(12) 0.0131(11)
C40 0.1178(18) 0.0366(10) 0.0421(11) -0.0048(9) 0.0014(12) 0.0198(12)
C41 0.196(3) 0.0629(14) 0.0523(14) -0.0012(12) -0.0087(18) 0.0489(17)
C42 0.312(4) 0.0562(14) 0.0326(12) 0.0005(11) -0.0032(19) 0.067(2)
C43 0.288(4) 0.0605(16) 0.0595(15) -0.0006(13) -0.048(2) 0.048(2)
C44 0.115(2) 0.0426(16) 0.0355(15) 0.000 0.000 0.0222(17)

loop_
_atom_type_symbol
_atom_type_description
_atom_type_scat_dispersion_real
_atom_type_scat_dispersion_imag
_atom_type_scat_source
C C 0.0033 0.0016 'International Tables Vol C Tables 4.2.6.8 and 6.1.1.4'
H H 0.0000 0.0000 'International Tables Vol C Tables 4.2.6.8 and 6.1.1.4'
Cu Cu 0.3201 1.2651 'International Tables Vol C Tables 4.2.6.8 and 6.1.1.4'
N N 0.0061 0.0033 'International Tables Vol C Tables 4.2.6.8 and 6.1.1.4'
O O 0.0106 0.0060 'International Tables Vol C Tables 4.2.6.8 and 6.1.1.4'
S S 0.1246 0.1234 'International Tables Vol C Tables 4.2.6.8 and 6.1.1.4'

loop_
_geom_angle_atom_site_label_1
_geom_angle_atom_site_label_2
_geom_angle_atom_site_label_3
_geom_angle
_geom_angle_site_symmetry_1
_geom_angle_site_symmetry_3
O7 Cu1 O1 168.55(5) 5_455 .
O7 Cu1 O9 88.26(5) 5_455 .
O1 Cu1 O9 89.61(5) . .
O7 Cu1 O5 90.56(5) 5_455 8
O1 Cu1 O5 89.03(5) . 8
O9 Cu1 O5 167.19(5) . 8
O7 Cu1 O15 93.47(6) 5_455 .
O1 Cu1 O15 97.98(6) . .
O9 Cu1 O15 98.87(6) . .
O5 Cu1 O15 93.93(6) 8 .
O7 Cu1 Cu2 82.67(4) 5_455 .
O1 Cu1 Cu2 85.93(4) . .
O9 Cu1 Cu2 84.84(4) . .
O5 Cu1 Cu2 82.36(4) 8 .
O15 Cu1 Cu2 174.59(5) . .
O2 Cu2 O10 91.42(5) . .
O2 Cu2 O6 89.43(5) . 8
O10 Cu2 O6 167.75(5) . 8
O2 Cu2 O8 166.96(5) . 5_455
O10 Cu2 O8 88.16(5) . 5_455
O6 Cu2 O8 88.27(5) 8 5_455
O2 Cu2 O16 97.06(5) . .
O10 Cu2 O16 95.05(5) . .
O6 Cu2 O16 96.97(5) 8 .
O8 Cu2 O16 95.96(5) 5_455 .
O2 Cu2 Cu1 81.83(4) . .
O10 Cu2 Cu1 82.66(4) . .
O6 Cu2 Cu1 85.37(4) 8 .
O8 Cu2 Cu1 85.19(4) 5_455 .
O16 Cu2 Cu1 177.41(4) . .
O4 Cu3 O4 88.24(8) 11 .
O4 Cu3 O12 88.89(6) 11 10
O4 Cu3 O12 168.30(5) . 10
O4 Cu3 O12 168.30(5) 11 4
O4 Cu3 O12 88.89(6) . 4
O12 Cu3 O12 91.65(8) 10 4
O4 Cu3 O17 95.66(6) 11 .
O4 Cu3 O17 95.66(6) . .
O12 Cu3 O17 95.91(6) 10 .
O12 Cu3 O17 95.91(6) 4 .
O4 Cu3 Cu4 85.49(4) 11 .
O4 Cu3 Cu4 85.49(4) . .
O12 Cu3 Cu4 82.98(4) 10 .
O12 Cu3 Cu4 82.98(4) 4 .
O17 Cu3 Cu4 178.38(6) . .
O3 Cu4 O3 90.31(8) 11 .
O3 Cu4 O11 87.71(5) 11 10
O3 Cu4 O11 167.67(5) . 10
O3 Cu4 O11 167.67(5) 11 4
O3 Cu4 O11 87.71(5) . 4
O11 Cu4 O11 91.63(7) 10 4
O3 Cu4 O18 96.17(7) 11 .
O3 Cu4 O18 96.17(7) . .
O11 Cu4 O18 96.14(7) 10 .
O11 Cu4 O18 96.14(7) 4 .
O3 Cu4 Cu3 82.37(4) 11 .
O3 Cu4 Cu3 82.37(4) . .
O11 Cu4 Cu3 85.31(3) 10 .
O11 Cu4 Cu3 85.31(3) 4 .
O18 Cu4 Cu3 177.91(8) . .
C1 O1 Cu1 120.50(11) . .
C1 O2 Cu2 124.94(11) . .
C8 O3 Cu4 124.70(11) . .
C8 O4 Cu3 120.65(12) . .
C29 O5 Cu1 125.09(11) . 8
C29 O6 Cu2 120.66(11) . 8
C28 O7 Cu1 124.58(11) . 5
C28 O8 Cu2 120.41(11) . 5
C30 O9 Cu1 120.67(11) . .
C30 O10 Cu2 123.55(11) . .
C37 O11 Cu4 120.65(12) . 2
C37 O12 Cu3 122.50(11) . 2
C17 N1 C12 122.83(19) . .
C17 N1 H1 118.6 . .
C12 N1 H1 118.6 . .
C41 N2 C41 123.1(3) . 3_565
C41 N2 H2 118.5 . .
C41 N2 H2 118.5 3_565 .
O2 C1 O1 126.27(16) . .
O2 C1 C2 117.85(15) . .
O1 C1 C2 115.87(15) . .
C3 C2 C7 119.36(17) . .
C3 C2 C1 119.77(16) . .
C7 C2 C1 120.79(16) . .
C4 C3 C2 120.58(17) . .
C4 C3 H3 119.7 . .
C2 C3 H3 119.7 . .
C3 C4 C5 119.65(17) . .
C3 C4 C8 120.99(17) . .
C5 C4 C8 119.23(16) . .
C6 C5 C4 119.56(17) . .
C6 C5 H5 120.2 . .
C4 C5 H5 120.2 . .
C7 C6 C5 119.58(19) . .
C7 C6 C9 120.84(18) . .
C5 C6 C9 119.49(17) . .
C6 C7 C2 121.25(18) . .
C6 C7 H7 119.4 . .
C2 C7 H7 119.4 . .
O3 C8 O4 126.46(16) . .
O3 C8 C4 117.36(15) . .
O4 C8 C4 116.15(16) . .
C10 C9 C14 118.5(2) . .
C10 C9 C6 122.30(18) . .
C14 C9 C6 119.23(19) . .
C9 C10 C11 121.8(2) . .
C9 C10 H10 119.1 . .
C11 C10 H10 119.1 . .
C12 C11 C10 120.2(2) . .
C12 C11 H11 119.9 . .
C10 C11 H11 119.9 . .
N1 C12 C11 122.4(2) . .
N1 C12 C13 119.4(2) . .
C11 C12 C13 118.0(2) . .
C14 C13 C12 119.59(19) . .
C14 C13 C15 119.79(19) . .
C12 C13 C15 120.6(2) . .
C13 C14 C9 121.8(2) . .
C13 C14 H14 119.1 . .
C9 C14 H14 119.1 . .
O13 C15 C13 122.6(2) . .
O13 C15 C16 121.2(2) . .
C13 C15 C16 116.26(19) . .
C21 C16 C17 121.2(2) . .
C21 C16 C15 120.17(18) . .
C17 C16 C15 118.47(19) . .
N1 C17 C16 122.2(2) . .
N1 C17 C18 122.3(2) . .
C16 C17 C18 115.0(2) . .
C19 C18 C17 123.1(2) . .
C19 C18 H18 118.4 . .
C17 C18 H18 118.4 . .
C18 C19 C20 120.1(2) . .
C18 C19 H19 119.9 . .
C20 C19 H19 119.9 . .
C21 C20 C19 118.04(19) . .
C21 C20 C22 122.13(18) . .
C19 C20 C22 119.76(18) . .
C20 C21 C16 122.09(19) . .
C20 C21 H21 119.0 . .
C16 C21 H21 119.0 . .
C27 C22 C23 117.28(17) . .
C27 C22 C20 120.91(17) . .
C23 C22 C20 121.81(17) . .
C24 C23 C22 121.54(17) . .
C24 C23 H23 119.2 . .
C22 C23 H23 119.2 . .
C25 C24 C23 119.13(16) . .
C25 C24 C28 119.69(16) . .
C23 C24 C28 121.17(16) . .
C26 C25 C24 120.57(17) . .
C26 C25 H25 119.7 . .
C24 C25 H25 119.7 . .
C25 C26 C27 120.25(16) . .
C25 C26 C29 118.38(16) . .
C27 C26 C29 121.37(16) . .
C26 C27 C22 121.17(17) . .
C26 C27 H27 119.4 . .
C22 C27 H27 119.4 . .
O8 C28 O7 126.04(15) . .
O8 C28 C24 117.66(15) . .
O7 C28 C24 116.30(15) . .
O5 C29 O6 126.16(16) . .
O5 C29 C26 116.57(15) . .
O6 C29 C26 117.20(15) . .
O10 C30 O9 126.63(16) . .
O10 C30 C36 117.16(15) . .
O9 C30 C36 116.21(15) . .
C32 C31 C36 119.38(17) . .
C32 C31 H31 120.3 . .
C36 C31 H31 120.3 . .
C31 C32 C33 120.00(17) . .
C31 C32 C37 121.04(16) . .
C33 C32 C37 118.72(16) . .
C34 C33 C32 120.15(17) . .
C34 C33 H33 119.9 . .
C32 C33 H33 119.9 . .
C35 C34 C33 118.60(18) . .
C35 C34 C38 122.49(18) . .
C33 C34 C38 118.90(18) . .
C36 C35 C34 120.70(18) . .
C36 C35 H35 119.6 . .
C34 C35 H35 119.6 . .
C35 C36 C31 121.08(17) . .
C35 C36 C30 120.12(16) . .
C31 C36 C30 118.73(16) . .
O11 C37 O12 127.49(16) . .
O11 C37 C32 117.92(16) . .
O12 C37 C32 114.55(15) . .
C43 C38 C39 117.7(2) . .
C43 C38 C34 121.76(19) . .
C39 C38 C34 120.25(18) . .
C38 C39 C40 121.75(19) . .
C38 C39 H39 119.1 . .
C40 C39 H39 119.1 . .
C41 C40 C44 120.3(2) . .
C41 C40 C39 120.05(19) . .
C44 C40 C39 119.49(18) . .
N2 C41 C40 119.5(2) . .
N2 C41 C42 122.1(2) . .
C40 C41 C42 118.4(2) . .
C41 C42 C43 120.8(2) . .
C41 C42 H42 119.6 . .
C43 C42 H42 119.6 . .
C38 C43 C42 121.4(2) . .
C38 C43 H43 119.3 . .
C42 C43 H43 119.3 . .
O14 C44 C40 121.46(12) . 3_565
O14 C44 C40 121.47(12) . .
C40 C44 C40 117.1(2) 3_565 .

loop_
_geom_bond_atom_site_label_1
_geom_bond_atom_site_label_2
_geom_bond_distance
_geom_bond_site_symmetry_2
Cu1 O7 1.9403(12) 5_455
Cu1 O1 1.9432(12) .
Cu1 O9 1.9455(12) .
Cu1 O5 1.9495(12) 8
Cu1 O15 2.1421(16) .
Cu1 Cu2 2.6570(4) .
Cu2 O2 1.9499(12) .
Cu2 O10 1.9579(12) .
Cu2 O6 1.9593(12) 8
Cu2 O8 1.9645(12) 5_455
Cu2 O16 2.1214(15) .
Cu3 O4 1.9465(13) 11
Cu3 O4 1.9466(13) .
Cu3 O12 1.9653(13) 10
Cu3 O12 1.9653(13) 4
Cu3 O17 2.1367(19) .
Cu3 Cu4 2.6649(6) .
Cu4 O3 1.9549(13) 11
Cu4 O3 1.9550(13) .
Cu4 O11 1.9679(12) 10
Cu4 O11 1.9679(12) 4
Cu4 O18 2.140(2) .
O1 C1 1.262(2) .
O2 C1 1.258(2) .
O3 C8 1.246(2) .
O4 C8 1.277(2) .
O5 C29 1.251(2) .
O5 Cu1 1.9497(12) 8
O6 C29 1.266(2) .
O6 Cu2 1.9593(12) 8
O7 C28 1.273(2) .
O7 Cu1 1.9405(12) 5
O8 C28 1.261(2) .
O8 Cu2 1.9645(12) 5
O9 C30 1.263(2) .
O10 C30 1.251(2) .
O11 C37 1.238(2) .
O11 Cu4 1.9679(12) 2
O12 C37 1.286(2) .
O12 Cu3 1.9651(13) 2
O13 C15 1.205(3) .
O14 C44 1.257(4) .
N1 C17 1.335(3) .
N1 C12 1.363(3) .
N1 H1 0.8800 .
N2 C41 1.340(3) .
N2 C41 1.341(3) 3_565
N2 H2 0.8800 .
C1 C2 1.510(2) .
C2 C3 1.380(2) .
C2 C7 1.387(3) .
C3 C4 1.373(3) .
C3 H3 0.9500 .
C4 C5 1.411(3) .
C4 C8 1.502(2) .
C5 C6 1.386(3) .
C5 H5 0.9500 .
C6 C7 1.369(3) .
C6 C9 1.525(3) .
C7 H7 0.9500 .
C9 C10 1.365(3) .
C9 C14 1.396(3) .
C10 C11 1.402(3) .
C10 H10 0.9500 .
C11 C12 1.394(3) .
C11 H11 0.9500 .
C12 C13 1.433(3) .
C13 C14 1.377(3) .
C13 C15 1.437(3) .
C14 H14 0.9500 .
C15 C16 1.485(3) .
C16 C21 1.383(3) .
C16 C17 1.407(3) .
C17 C18 1.438(3) .
C18 C19 1.333(3) .
C18 H18 0.9500 .
C19 C20 1.427(3) .
C19 H19 0.9500 .
C20 C21 1.364(3) .
C20 C22 1.468(3) .
C21 H21 0.9500 .
C22 C27 1.406(3) .
C22 C23 1.411(3) .
C23 C24 1.397(3) .
C23 H23 0.9500 .
C24 C25 1.391(2) .
C24 C28 1.486(2) .
C25 C26 1.380(2) .
C25 H25 0.9500 .
C26 C27 1.390(3) .
C26 C29 1.506(2) .
C27 H27 0.9500 .
C30 C36 1.520(2) .
C31 C32 1.382(2) .
C31 C36 1.386(2) .
C31 H31 0.9500 .
C32 C33 1.412(3) .
C32 C37 1.505(3) .
C33 C34 1.398(3) .
C33 H33 0.9500 .
C34 C35 1.394(3) .
C34 C38 1.481(3) .
C35 C36 1.378(3) .
C35 H35 0.9500 .
C38 C43 1.374(3) .
C38 C39 1.396(3) .
C39 C40 1.431(3) .
C39 H39 0.9500 .
C40 C41 1.383(3) .
C40 C44 1.413(2) .
C41 C42 1.399(3) .
C42 C43 1.427(4) .
C42 H42 0.9500 .
C43 H43 0.9500 .
C44 C40 1.413(2) 3_565

loop_
_geom_torsion_atom_site_label_1
_geom_torsion_atom_site_label_2
_geom_torsion_atom_site_label_3
_geom_torsion_atom_site_label_4
_geom_torsion
_geom_torsion_site_symmetry_1
_geom_torsion_site_symmetry_4
O7 Cu1 Cu2 O2 -174.09(5) 5_455 .
O1 Cu1 Cu2 O2 4.79(5) . .
O9 Cu1 Cu2 O2 -85.19(5) . .
O5 Cu1 Cu2 O2 94.35(5) 8 .
O15 Cu1 Cu2 O2 141.2(5) . .
O7 Cu1 Cu2 O10 -81.59(5) 5_455 .
O1 Cu1 Cu2 O10 97.29(5) . .
O9 Cu1 Cu2 O10 7.31(5) . .
O5 Cu1 Cu2 O10 -173.15(5) 8 .
O15 Cu1 Cu2 O10 -126.3(5) . .
O7 Cu1 Cu2 O6 95.82(5) 5_455 8
O1 Cu1 Cu2 O6 -85.31(5) . 8
O9 Cu1 Cu2 O6 -175.28(5) . 8
O5 Cu1 Cu2 O6 4.26(5) 8 8
O15 Cu1 Cu2 O6 51.1(5) . 8
O7 Cu1 Cu2 O8 7.17(5) 5_455 5_455
O1 Cu1 Cu2 O8 -173.95(5) . 5_455
O9 Cu1 Cu2 O8 96.07(5) . 5_455
O5 Cu1 Cu2 O8 -84.39(5) 8 5_455
O15 Cu1 Cu2 O8 -37.5(5) . 5_455
O7 Cu1 Cu2 O16 -109.4(9) 5_455 .
O1 Cu1 Cu2 O16 69.5(9) . .
O9 Cu1 Cu2 O16 -20.5(9) . .
O5 Cu1 Cu2 O16 159.1(9) 8 .
O15 Cu1 Cu2 O16 -154.0(10) . .
O4 Cu3 Cu4 O3 1.38(5) 11 11
O4 Cu3 Cu4 O3 89.97(6) . 11
O12 Cu3 Cu4 O3 -88.06(6) 10 11
O12 Cu3 Cu4 O3 179.40(5) 4 11
O17 Cu3 Cu4 O3 -134.33(4) . 11
O4 Cu3 Cu4 O3 -89.97(6) 11 .
O4 Cu3 Cu4 O3 -1.38(5) . .
O12 Cu3 Cu4 O3 -179.40(5) 10 .
O12 Cu3 Cu4 O3 88.06(6) 4 .
O17 Cu3 Cu4 O3 134.33(4) . .
O4 Cu3 Cu4 O11 89.69(6) 11 10
O4 Cu3 Cu4 O11 178.28(5) . 10
O12 Cu3 Cu4 O11 0.26(5) 10 10
O12 Cu3 Cu4 O11 -92.29(5) 4 10
O17 Cu3 Cu4 O11 -46.02(4) . 10
O4 Cu3 Cu4 O11 -178.28(5) 11 4
O4 Cu3 Cu4 O11 -89.69(6) . 4
O12 Cu3 Cu4 O11 92.29(5) 10 4
O12 Cu3 Cu4 O11 -0.26(5) 4 4
O17 Cu3 Cu4 O11 46.02(4) . 4
O4 Cu3 Cu4 O18 -44.29(4) 11 .
O4 Cu3 Cu4 O18 44.30(4) . .
O12 Cu3 Cu4 O18 -133.73(4) 10 .
O12 Cu3 Cu4 O18 133.73(4) 4 .
O17 Cu3 Cu4 O18 180.0 . .
O7 Cu1 O1 C1 1.6(3) 5_455 .
O9 Cu1 O1 C1 80.80(13) . .
O5 Cu1 O1 C1 -86.46(13) 8 .
O15 Cu1 O1 C1 179.71(13) . .
Cu2 Cu1 O1 C1 -4.05(13) . .
O10 Cu2 O2 C1 -89.72(14) . .
O6 Cu2 O2 C1 78.05(14) 8 .
O8 Cu2 O2 C1 -1.8(3) 5_455 .
O16 Cu2 O2 C1 175.01(14) . .
Cu1 Cu2 O2 C1 -7.35(13) . .
O3 Cu4 O3 C8 -83.71(15) 11 .
O11 Cu4 O3 C8 -3.1(3) 10 .
O11 Cu4 O3 C8 84.12(14) 4 .
O18 Cu4 O3 C8 -179.94(15) . .
Cu3 Cu4 O3 C8 -1.45(14) . .
O4 Cu3 O4 C8 90.11(14) 11 .
O12 Cu3 O4 C8 14.2(4) 10 .
O12 Cu3 O4 C8 -78.55(13) 4 .
O17 Cu3 O4 C8 -174.37(13) . .
Cu4 Cu3 O4 C8 4.49(13) . .
O7 Cu1 O9 C30 70.01(13) 5_455 .
O1 Cu1 O9 C30 -98.74(13) . .
O5 Cu1 O9 C30 -14.9(3) 8 .
O15 Cu1 O9 C30 163.25(13) . .
Cu2 Cu1 O9 C30 -12.79(13) . .
O2 Cu2 O10 C30 77.29(14) . .
O6 Cu2 O10 C30 -16.6(3) 8 .
O8 Cu2 O10 C30 -89.67(14) 5_455 .
O16 Cu2 O10 C30 174.51(14) . .
Cu1 Cu2 O10 C30 -4.28(13) . .
Cu2 O2 C1 O1 7.0(3) . .
Cu2 O2 C1 C2 -171.83(11) . .
Cu1 O1 C1 O2 -0.1(2) . .
Cu1 O1 C1 C2 178.69(11) . .
O2 C1 C2 C3 178.04(16) . .
O1 C1 C2 C3 -0.9(2) . .
O2 C1 C2 C7 1.2(3) . .
O1 C1 C2 C7 -177.73(17) . .
C7 C2 C3 C4 1.2(3) . .
C1 C2 C3 C4 -175.65(16) . .
C2 C3 C4 C5 -0.8(3) . .
C2 C3 C4 C8 174.98(16) . .
C3 C4 C5 C6 0.1(3) . .
C8 C4 C5 C6 -175.78(18) . .
C4 C5 C6 C7 0.2(3) . .
C4 C5 C6 C9 177.03(19) . .
C5 C6 C7 C2 0.2(3) . .
C9 C6 C7 C2 -176.59(19) . .
C3 C2 C7 C6 -0.9(3) . .
C1 C2 C7 C6 175.95(18) . .
Cu4 O3 C8 O4 5.8(3) . .
Cu4 O3 C8 C4 -176.30(11) . .
Cu3 O4 C8 O3 -7.4(3) . .
Cu3 O4 C8 C4 174.61(12) . .
C3 C4 C8 O3 7.8(3) . .
C5 C4 C8 O3 -176.33(17) . .
C3 C4 C8 O4 -174.01(17) . .
C5 C4 C8 O4 1.8(3) . .
C7 C6 C9 C10 -150.9(2) . .
C5 C6 C9 C10 32.4(3) . .
C7 C6 C9 C14 29.3(3) . .
C5 C6 C9 C14 -147.4(2) . .
C14 C9 C10 C11 3.3(4) . .
C6 C9 C10 C11 -176.5(2) . .
C9 C10 C11 C12 0.2(4) . .
C17 N1 C12 C11 172.8(3) . .
C17 N1 C12 C13 -1.5(4) . .
C10 C11 C12 N1 -178.2(3) . .
C10 C11 C12 C13 -3.8(4) . .
N1 C12 C13 C14 178.4(2) . .
C11 C12 C13 C14 3.9(4) . .
N1 C12 C13 C15 -0.3(4) . .
C11 C12 C13 C15 -174.8(3) . .
C12 C13 C14 C9 -0.4(4) . .
C15 C13 C14 C9 178.3(2) . .
C10 C9 C14 C13 -3.2(4) . .
C6 C9 C14 C13 176.6(2) . .
C14 C13 C15 O13 1.0(4) . .
C12 C13 C15 O13 179.7(3) . .
C14 C13 C15 C16 -179.9(2) . .
C12 C13 C15 C16 -1.1(4) . .
O13 C15 C16 C21 -1.0(4) . .
C13 C15 C16 C21 179.8(2) . .
O13 C15 C16 C17 -176.6(3) . .
C13 C15 C16 C17 4.2(4) . .
C12 N1 C17 C16 4.9(4) . .
C12 N1 C17 C18 176.4(3) . .
C21 C16 C17 N1 178.3(2) . .
C15 C16 C17 N1 -6.2(4) . .
C21 C16 C17 C18 6.2(4) . .
C15 C16 C17 C18 -178.3(2) . .
N1 C17 C18 C19 -179.7(3) . .
C16 C17 C18 C19 -7.6(4) . .
C17 C18 C19 C20 4.6(4) . .
C18 C19 C20 C21 0.2(4) . .
C18 C19 C20 C22 -177.0(2) . .
C19 C20 C21 C16 -1.5(4) . .
C22 C20 C21 C16 175.6(2) . .
C17 C16 C21 C20 -2.0(4) . .
C15 C16 C21 C20 -177.4(2) . .
C21 C20 C22 C27 -30.9(3) . .
C19 C20 C22 C27 146.2(2) . .
C21 C20 C22 C23 149.4(2) . .
C19 C20 C22 C23 -33.6(3) . .
C27 C22 C23 C24 -1.8(3) . .
C20 C22 C23 C24 177.98(19) . .
C22 C23 C24 C25 -0.4(3) . .
C22 C23 C24 C28 178.80(18) . .
C23 C24 C25 C26 2.0(3) . .
C28 C24 C25 C26 -177.29(17) . .
C24 C25 C26 C27 -1.2(3) . .
C24 C25 C26 C29 179.03(16) . .
C25 C26 C27 C22 -1.2(3) . .
C29 C26 C27 C22 178.61(17) . .
C23 C22 C27 C26 2.6(3) . .
C20 C22 C27 C26 -177.17(19) . .
Cu2 O8 C28 O7 9.0(2) 5 .
Cu2 O8 C28 C24 -170.87(12) 5 .
Cu1 O7 C28 O8 0.8(3) 5 .
Cu1 O7 C28 C24 -179.33(11) 5 .
C25 C24 C28 O8 169.43(16) . .
C23 C24 C28 O8 -9.8(3) . .
C25 C24 C28 O7 -10.4(3) . .
C23 C24 C28 O7 170.32(17) . .
Cu1 O5 C29 O6 2.7(3) 8 .
Cu1 O5 C29 C26 179.42(11) 8 .
Cu2 O6 C29 O5 3.3(2) 8 .
Cu2 O6 C29 C26 -173.43(12) 8 .
C25 C26 C29 O5 18.4(2) . .
C27 C26 C29 O5 -161.38(17) . .
C25 C26 C29 O6 -164.58(17) . .
C27 C26 C29 O6 15.6(3) . .
Cu2 O10 C30 O9 -4.6(3) . .
Cu2 O10 C30 C36 175.87(11) . .
Cu1 O9 C30 O10 14.5(2) . .
Cu1 O9 C30 C36 -165.93(11) . .
C36 C31 C32 C33 -0.5(3) . .
C36 C31 C32 C37 -174.80(17) . .
C31 C32 C33 C34 -1.0(3) . .
C37 C32 C33 C34 173.49(19) . .
C32 C33 C34 C35 3.0(3) . .
C32 C33 C34 C38 -175.7(2) . .
C33 C34 C35 C36 -3.7(3) . .
C38 C34 C35 C36 174.9(2) . .
C34 C35 C36 C31 2.4(3) . .
C34 C35 C36 C30 -174.68(18) . .
C32 C31 C36 C35 -0.2(3) . .
C32 C31 C36 C30 176.87(17) . .
O10 C30 C36 C35 -9.0(3) . .
O9 C30 C36 C35 171.36(17) . .
O10 C30 C36 C31 173.88(16) . .
O9 C30 C36 C31 -5.7(2) . .
Cu4 O11 C37 O12 -12.9(3) 2 .
Cu4 O11 C37 C32 164.75(13) 2 .
Cu3 O12 C37 O11 12.7(3) 2 .
Cu3 O12 C37 C32 -164.98(12) 2 .
C31 C32 C37 O11 7.9(3) . .
C33 C32 C37 O11 -166.52(18) . .
C31 C32 C37 O12 -174.21(17) . .
C33 C32 C37 O12 11.4(3) . .
C35 C34 C38 C43 -29.1(4) . .
C33 C34 C38 C43 149.6(3) . .
C35 C34 C38 C39 157.6(2) . .
C33 C34 C38 C39 -23.7(3) . .
C43 C38 C39 C40 0.9(4) . .
C34 C38 C39 C40 174.5(2) . .
C38 C39 C40 C41 -1.3(4) . .
C38 C39 C40 C44 -177.0(2) . .
C41 N2 C41 C40 1.7(2) 3_565 .
C41 N2 C41 C42 -177.7(4) 3_565 .
C44 C40 C41 N2 -3.4(4) . .
C39 C40 C41 N2 -179.1(2) . .
C44 C40 C41 C42 176.0(3) . .
C39 C40 C41 C42 0.3(4) . .
N2 C41 C42 C43 -179.7(3) . .
C40 C41 C42 C43 0.9(5) . .
C39 C38 C43 C42 0.3(5) . .
C34 C38 C43 C42 -173.2(3) . .
C41 C42 C43 C38 -1.3(6) . .
C41 C40 C44 O14 -178.3(2) . .
C39 C40 C44 O14 -2.6(3) . .
C41 C40 C44 C40 1.7(2) . 3_565
C39 C40 C44 C40 177.4(3) . 3_565
